data_4318282
loop_
_publ_author_name
'Arunashree Panda'
'Matthias Stender'
'Robert J. Wright'
'Marilyn M. Olmstead'
'Peter Klavins'
'Philip P. Power'

_publ_section_title
;
 Synthesis and Characterization of Three-Coordinate and Related
 \b-Diketiminate Derivatives of Manganese, Iron, and Cobalt
;
_journal_name_full 'Inorganic Chemistry'
_journal_page_first 3909
_journal_page_last 3916
_journal_paper_doi 10.1021/ic025552s
_journal_volume 41
_journal_year 2002
_chemical_formula_sum 'C23 H25 F10 Fe N3 Si2'
_chemical_formula_weight 645.49
_chemical_name_common (F10)NacNacFeN(SiMe3)2
_chemical_name_systematic
; 
 ? 
;
_space_group_IT_number 2
_symmetry_cell_setting triclinic
_symmetry_space_group_name_Hall '-P 1'
_symmetry_space_group_name_H-M 'P -1'
_atom_sites_solution_hydrogens geom
_atom_sites_solution_primary direct
_atom_sites_solution_secondary difmap
_audit_creation_method SHELXL-97
_cell_angle_alpha 104.7370(10)
_cell_angle_beta 90.0500(10)
_cell_angle_gamma 100.8890(10)
_cell_formula_units_Z 4
_cell_length_a 10.1239(5)
_cell_length_b 13.8608(6)
_cell_length_c 21.0414(10)
_cell_measurement_reflns_used 6394
_cell_measurement_temperature 90(2)
_cell_measurement_theta_max 31.36
_cell_measurement_theta_min 2.33
_cell_volume 2800.4(2)
_computing_cell_refinement 'Bruker SMART'
_computing_data_collection 'Bruker SMART'
_computing_data_reduction 'Bruker SHELXTL v. 5.10'
_computing_molecular_graphics 'XP, Bruker SHELXTL v. 5.10'
_computing_publication_material 'XCIF, Bruker SHELXTL v. 5.10'
_computing_structure_refinement 'XL, Bruker SHELXTL v. 5.10'
_computing_structure_solution 'XS, Bruker SHELXTL v. 5.10'
_diffrn_ambient_temperature 90(2)
_diffrn_measured_fraction_theta_full 0.908
_diffrn_measured_fraction_theta_max 0.908
_diffrn_measurement_device_type 'Bruker SMART 1000'
_diffrn_measurement_method /w
_diffrn_radiation_monochromator graphite
_diffrn_radiation_source 'normal-focus sealed tube'
_diffrn_radiation_type MoK\a
_diffrn_radiation_wavelength 0.71073
_diffrn_reflns_av_R_equivalents 0.0263
_diffrn_reflns_av_sigmaI/netI 0.0400
_diffrn_reflns_limit_h_max 14
_diffrn_reflns_limit_h_min -14
_diffrn_reflns_limit_k_max 20
_diffrn_reflns_limit_k_min -20
_diffrn_reflns_limit_l_max 30
_diffrn_reflns_limit_l_min -29
_diffrn_reflns_number 37645
_diffrn_reflns_theta_full 31.49
_diffrn_reflns_theta_max 31.49
_diffrn_reflns_theta_min 1.00
_diffrn_standards_decay_% <0.01
_diffrn_standards_number '50 frames remeasured'
_exptl_absorpt_coefficient_mu 0.709
_exptl_absorpt_correction_T_max 0.8885
_exptl_absorpt_correction_T_min 0.8828
_exptl_absorpt_correction_type empirical
_exptl_absorpt_process_details
;SADABS: an empirical absorption program by G. M. Sheldrick
using the method described by Blessing, R. H.; Acta Cryst.
A51, 1995, 33.
;
_exptl_crystal_colour yellow/orange
_exptl_crystal_density_diffrn 1.531
_exptl_crystal_density_method 'not measured'
_exptl_crystal_description block
_exptl_crystal_F_000 1312
_exptl_crystal_size_max 0.35
_exptl_crystal_size_mid 0.34
_exptl_crystal_size_min 0.23
_refine_diff_density_max 0.585
_refine_diff_density_min -0.301
_refine_diff_density_rms 0.064
_refine_ls_extinction_method none
_refine_ls_goodness_of_fit_ref 0.919
_refine_ls_hydrogen_treatment constr
_refine_ls_matrix_type full
_refine_ls_number_parameters 719
_refine_ls_number_reflns 16907
_refine_ls_number_restraints 0
_refine_ls_restrained_S_all 0.919
_refine_ls_R_factor_all 0.0531
_refine_ls_R_factor_gt 0.0341
_refine_ls_shift/su_max 7.151
_refine_ls_shift/su_mean 0.066
_refine_ls_structure_factor_coef Fsqd
_refine_ls_weighting_details 'calc w=1/[\s^2^(Fo^2^)+(0.0507P)^2^+0.9114P] where P=(Fo^2^+2Fc^2^)/3'
_refine_ls_weighting_scheme calc
_refine_ls_wR_factor_gt 0.0830
_refine_ls_wR_factor_ref 0.0928
_reflns_number_gt 12964
_reflns_number_total 16907
_reflns_threshold_expression >2sigma(I)
_cod_data_source_file ic025552s_s1_7.cif
_cod_data_source_block mas70
_cod_database_code 4318282

loop_
_symmetry_equiv_pos_as_xyz
'x, y, z'
'-x, -y, -z'

loop_
_atom_site_label
_atom_site_type_symbol
_atom_site_fract_x
_atom_site_fract_y
_atom_site_fract_z
_atom_site_U_iso_or_equiv
_atom_site_adp_type
_atom_site_occupancy
_atom_site_symmetry_multiplicity
_atom_site_calc_flag
_atom_site_refinement_flags
_atom_site_disorder_assembly
_atom_site_disorder_group
Fe1 Fe 0.65815(2) 0.750956(17) 0.431462(11) 0.01666(5) Uani 1 1 d . . .
N1 N 0.47321(13) 0.78378(10) 0.43224(6) 0.0171(2) Uani 1 1 d . . .
N2 N 0.64335(13) 0.72075(10) 0.51916(6) 0.0171(2) Uani 1 1 d . . .
N3 N 0.78053(13) 0.74925(9) 0.36249(6) 0.0170(2) Uani 1 1 d . . .
Si1 Si 0.85189(4) 0.86702(3) 0.35283(2) 0.01918(9) Uani 1 1 d . . .
C18 C 0.8235(2) 0.96396(14) 0.42919(11) 0.0365(5) Uani 1 1 d . . .
H18A H 0.8657 0.9513 0.4674 0.055 Uiso 1 1 calc R . .
H18B H 0.7266 0.9590 0.4347 0.055 Uiso 1 1 calc R . .
H18C H 0.8635 1.0322 0.4253 0.055 Uiso 1 1 calc R . .
C19 C 0.7741(2) 0.89654(16) 0.28109(11) 0.0347(4) Uani 1 1 d . . .
H19A H 0.7878 0.8469 0.2405 0.052 Uiso 1 1 calc R . .
H19B H 0.8163 0.9651 0.2786 0.052 Uiso 1 1 calc R . .
H19C H 0.6773 0.8930 0.2867 0.052 Uiso 1 1 calc R . .
C20 C 1.03679(17) 0.88248(14) 0.34070(10) 0.0298(4) Uani 1 1 d . . .
H20A H 1.0525 0.8352 0.2994 0.045 Uiso 1 1 calc R . .
H20B H 1.0819 0.8680 0.3775 0.045 Uiso 1 1 calc R . .
H20C H 1.0730 0.9524 0.3389 0.045 Uiso 1 1 calc R . .
Si2 Si 0.79031(4) 0.63095(3) 0.31419(2) 0.01807(8) Uani 1 1 d . . .
C21 C 0.7342(2) 0.61341(14) 0.22634(8) 0.0293(4) Uani 1 1 d . . .
H21A H 0.7937 0.6626 0.2078 0.044 Uiso 1 1 calc R . .
H21B H 0.6416 0.6242 0.2244 0.044 Uiso 1 1 calc R . .
H21C H 0.7382 0.5442 0.2010 0.044 Uiso 1 1 calc R . .
C22 C 0.96427(18) 0.60346(14) 0.31449(10) 0.0317(4) Uani 1 1 d . . .
H22A H 0.9971 0.6130 0.3599 0.048 Uiso 1 1 calc R . .
H22B H 1.0244 0.6499 0.2942 0.048 Uiso 1 1 calc R . .
H22C H 0.9625 0.5331 0.2895 0.048 Uiso 1 1 calc R . .
C23 C 0.67544(18) 0.53389(13) 0.34689(9) 0.0260(3) Uani 1 1 d . . .
H23A H 0.7114 0.5335 0.3901 0.039 Uiso 1 1 calc R . .
H23B H 0.6692 0.4665 0.3165 0.039 Uiso 1 1 calc R . .
H23C H 0.5857 0.5510 0.3512 0.039 Uiso 1 1 calc R . .
C1 C 0.38579(15) 0.77602(11) 0.47937(7) 0.0176(3) Uani 1 1 d . . .
C2 C 0.41723(16) 0.75120(12) 0.53729(8) 0.0192(3) Uani 1 1 d . . .
H2A H 0.3482 0.7515 0.5679 0.023 Uiso 1 1 calc R . .
C3 C 0.53605(16) 0.72602(11) 0.55659(7) 0.0177(3) Uani 1 1 d . . .
C4 C 0.24440(16) 0.79188(13) 0.46953(8) 0.0217(3) Uani 1 1 d . . .
H4A H 0.2044 0.7473 0.4273 0.033 Uiso 1 1 calc R . .
H4B H 0.2472 0.8630 0.4696 0.033 Uiso 1 1 calc R . .
H4C H 0.1899 0.7756 0.5053 0.033 Uiso 1 1 calc R . .
C5 C 0.54118(17) 0.70330(13) 0.62288(8) 0.0234(3) Uani 1 1 d . . .
H5A H 0.6208 0.7466 0.6490 0.035 Uiso 1 1 calc R . .
H5B H 0.5463 0.6316 0.6168 0.035 Uiso 1 1 calc R . .
H5C H 0.4598 0.7169 0.6458 0.035 Uiso 1 1 calc R . .
C6 C 0.43238(15) 0.81376(11) 0.37685(7) 0.0169(3) Uani 1 1 d . . .
F7 F 0.41674(10) 0.64652(7) 0.30933(5) 0.0254(2) Uani 1 1 d . . .
C7 C 0.40802(15) 0.74402(11) 0.31514(8) 0.0187(3) Uani 1 1 d . . .
F8 F 0.35005(11) 0.70170(8) 0.20169(5) 0.0288(2) Uani 1 1 d . . .
C8 C 0.37338(16) 0.77147(13) 0.25983(8) 0.0209(3) Uani 1 1 d . . .
F9 F 0.32172(11) 0.89624(8) 0.21117(5) 0.0304(2) Uani 1 1 d . . .
C9 C 0.36007(16) 0.87015(13) 0.26438(8) 0.0215(3) Uani 1 1 d . . .
F10 F 0.36781(11) 1.03712(7) 0.32984(5) 0.0292(2) Uani 1 1 d . . .
C10 C 0.38341(16) 0.94163(12) 0.32488(8) 0.0209(3) Uani 1 1 d . . .
F11 F 0.44164(11) 0.98397(7) 0.43747(5) 0.0264(2) Uani 1 1 d . . .
C11 C 0.41997(16) 0.91304(12) 0.37938(8) 0.0194(3) Uani 1 1 d . . .
C12 C 0.75381(15) 0.68648(11) 0.54182(7) 0.0172(3) Uani 1 1 d . . .
F13 F 0.87847(10) 0.85419(7) 0.57882(5) 0.0265(2) Uani 1 1 d . . .
C13 C 0.87159(16) 0.75392(12) 0.56969(8) 0.0194(3) Uani 1 1 d . . .
F14 F 1.09356(10) 0.78872(8) 0.61664(5) 0.0273(2) Uani 1 1 d . . .
C14 C 0.98272(16) 0.72080(13) 0.58853(8) 0.0209(3) Uani 1 1 d . . .
F15 F 1.08591(10) 0.58479(8) 0.59635(5) 0.0290(2) Uani 1 1 d . . .
C15 C 0.97879(16) 0.61834(13) 0.57925(8) 0.0210(3) Uani 1 1 d . . .
F16 F 0.85783(11) 0.44946(7) 0.54515(5) 0.0291(2) Uani 1 1 d . . .
C16 C 0.86292(17) 0.54950(12) 0.55268(8) 0.0211(3) Uani 1 1 d . . .
F17 F 0.64053(10) 0.51472(7) 0.50976(5) 0.0253(2) Uani 1 1 d . . .
C17 C 0.75218(16) 0.58355(12) 0.53452(7) 0.0185(3) Uani 1 1 d . . .
Fe2 Fe 0.03540(2) 0.246614(17) 0.067748(11) 0.01722(5) Uani 1 1 d . . .
N4 N 0.03947(13) 0.28364(10) -0.01818(6) 0.0176(2) Uani 1 1 d . . .
N5 N -0.16737(13) 0.21099(10) 0.06354(6) 0.0184(2) Uani 1 1 d . . .
N6 N 0.15184(13) 0.24419(10) 0.13879(6) 0.0190(3) Uani 1 1 d . . .
Si3 Si 0.22525(5) 0.36309(3) 0.18601(2) 0.02046(9) Uani 1 1 d . . .
C41 C 0.16384(19) 0.45993(13) 0.15175(9) 0.0277(4) Uani 1 1 d . . .
H41A H 0.1990 0.4577 0.1081 0.042 Uiso 1 1 calc R . .
H41B H 0.1952 0.5279 0.1811 0.042 Uiso 1 1 calc R . .
H41C H 0.0652 0.4448 0.1480 0.042 Uiso 1 1 calc R . .
C42 C 0.1786(2) 0.38444(14) 0.27419(9) 0.0313(4) Uani 1 1 d . . .
H42A H 0.2141 0.3373 0.2941 0.047 Uiso 1 1 calc R . .
H42B H 0.0803 0.3726 0.2761 0.047 Uiso 1 1 calc R . .
H42C H 0.2171 0.4546 0.2983 0.047 Uiso 1 1 calc R . .
C43 C 0.41351(18) 0.38827(15) 0.18591(11) 0.0357(4) Uani 1 1 d . . .
H43A H 0.4415 0.3737 0.1404 0.054 Uiso 1 1 calc R . .
H43B H 0.4484 0.3445 0.2090 0.054 Uiso 1 1 calc R . .
H43C H 0.4492 0.4598 0.2082 0.054 Uiso 1 1 calc R . .
Si4 Si 0.16627(5) 0.12904(4) 0.15175(2) 0.02189(9) Uani 1 1 d . . .
C44 C 0.3458(2) 0.1176(2) 0.16074(16) 0.0564(7) Uani 1 1 d . . .
H44A H 0.3943 0.1327 0.1230 0.085 Uiso 1 1 calc R . .
H44B H 0.3497 0.0483 0.1625 0.085 Uiso 1 1 calc R . .
H44C H 0.3877 0.1659 0.2014 0.085 Uiso 1 1 calc R . .
C45 C 0.0817(2) 0.10569(17) 0.22710(11) 0.0406(5) Uani 1 1 d . . .
H45A H 0.1285 0.1549 0.2663 0.061 Uiso 1 1 calc R . .
H45B H 0.0846 0.0366 0.2298 0.061 Uiso 1 1 calc R . .
H45C H -0.0123 0.1134 0.2247 0.061 Uiso 1 1 calc R . .
C46 C 0.0831(2) 0.02544(15) 0.08027(11) 0.0419(5) Uani 1 1 d . . .
H46A H 0.1251 0.0349 0.0398 0.063 Uiso 1 1 calc R . .
H46B H -0.0129 0.0275 0.0769 0.063 Uiso 1 1 calc R . .
H46C H 0.0932 -0.0405 0.0865 0.063 Uiso 1 1 calc R . .
C24 C -0.06869(16) 0.27273(12) -0.05829(8) 0.0193(3) Uani 1 1 d . . .
C25 C -0.20119(16) 0.23801(12) -0.04341(8) 0.0211(3) Uani 1 1 d . . .
H25A H -0.2682 0.2315 -0.0767 0.025 Uiso 1 1 calc R . .
C26 C -0.24923(15) 0.21148(12) 0.01364(8) 0.0195(3) Uani 1 1 d . . .
C27 C -0.04942(17) 0.29771(15) -0.12386(9) 0.0273(4) Uani 1 1 d . . .
H27A H 0.0130 0.2582 -0.1489 0.041 Uiso 1 1 calc R . .
H27B H -0.0123 0.3705 -0.1167 0.041 Uiso 1 1 calc R . .
H27C H -0.1364 0.2807 -0.1486 0.041 Uiso 1 1 calc R . .
C28 C -0.40031(16) 0.18532(14) 0.01796(9) 0.0271(4) Uani 1 1 d . . .
H28A H -0.4261 0.2242 0.0603 0.041 Uiso 1 1 calc R . .
H28B H -0.4280 0.1124 0.0144 0.041 Uiso 1 1 calc R . .
H28C H -0.4447 0.2025 -0.0180 0.041 Uiso 1 1 calc R . .
C29 C 0.16670(15) 0.32488(12) -0.03877(7) 0.0176(3) Uani 1 1 d . . .
F30 F 0.21888(11) 0.16159(7) -0.07587(6) 0.0294(2) Uani 1 1 d . . .
C30 C 0.25658(16) 0.26260(12) -0.06614(8) 0.0194(3) Uani 1 1 d . . .
F31 F 0.46430(10) 0.23901(8) -0.11277(5) 0.0277(2) Uani 1 1 d . . .
C31 C 0.38201(16) 0.30149(12) -0.08497(8) 0.0201(3) Uani 1 1 d . . .
F32 F 0.54370(10) 0.44287(8) -0.09448(5) 0.0267(2) Uani 1 1 d . . .
C32 C 0.42236(16) 0.40499(12) -0.07636(8) 0.0203(3) Uani 1 1 d . . .
F33 F 0.37402(11) 0.56945(7) -0.04210(6) 0.0303(2) Uani 1 1 d . . .
C33 C 0.33581(17) 0.46874(12) -0.04959(8) 0.0215(3) Uani 1 1 d . . .
F34 F 0.12862(10) 0.49301(7) -0.00639(5) 0.0279(2) Uani 1 1 d . . .
C34 C 0.21083(16) 0.42880(12) -0.03119(8) 0.0196(3) Uani 1 1 d . . .
C35 C -0.22438(15) 0.18303(12) 0.11936(8) 0.0178(3) Uani 1 1 d . . .
F36 F -0.15160(11) 0.35147(7) 0.18489(5) 0.0275(2) Uani 1 1 d . . .
C36 C -0.21056(15) 0.25434(12) 0.18038(8) 0.0200(3) Uani 1 1 d . . .
F37 F -0.23977(11) 0.30001(8) 0.29461(5) 0.0298(2) Uani 1 1 d . . .
C37 C -0.25617(16) 0.22876(12) 0.23696(8) 0.0218(3) Uani 1 1 d . . .
F38 F -0.36595(11) 0.10622(8) 0.28870(5) 0.0294(2) Uani 1 1 d . . .
C38 C -0.31957(16) 0.13054(13) 0.23418(8) 0.0214(3) Uani 1 1 d . . .
F39 F -0.40067(11) -0.03688(7) 0.17108(5) 0.0277(2) Uani 1 1 d . . .
C39 C -0.33620(16) 0.05798(12) 0.17451(8) 0.0204(3) Uani 1 1 d . . .
F40 F -0.30484(10) 0.01173(7) 0.06128(5) 0.0252(2) Uani 1 1 d . . .
C40 C -0.28780(16) 0.08425(12) 0.11854(8) 0.0192(3) Uani 1 1 d . . .

loop_
_atom_site_aniso_label
_atom_site_aniso_U_11
_atom_site_aniso_U_22
_atom_site_aniso_U_33
_atom_site_aniso_U_23
_atom_site_aniso_U_13
_atom_site_aniso_U_12
Fe1 0.01590(10) 0.01967(11) 0.01608(10) 0.00680(8) 0.00350(8) 0.00460(8)
N1 0.0174(6) 0.0184(6) 0.0165(6) 0.0058(5) 0.0008(5) 0.0047(5)
N2 0.0172(6) 0.0191(6) 0.0165(6) 0.0063(5) 0.0018(5) 0.0050(5)
N3 0.0176(6) 0.0171(6) 0.0175(6) 0.0059(5) 0.0042(5) 0.0043(5)
Si1 0.0171(2) 0.0183(2) 0.0245(2) 0.00889(16) 0.00486(16) 0.00448(16)
C18 0.0399(11) 0.0189(8) 0.0444(11) 0.0016(7) 0.0155(9) -0.0004(7)
C19 0.0293(9) 0.0373(10) 0.0466(12) 0.0279(9) 0.0000(8) 0.0059(8)
C20 0.0182(8) 0.0302(9) 0.0460(11) 0.0191(8) 0.0050(7) 0.0042(7)
Si2 0.0183(2) 0.01782(19) 0.01815(19) 0.00421(15) 0.00232(15) 0.00433(16)
C21 0.0336(9) 0.0311(9) 0.0203(8) 0.0050(7) 0.0008(7) 0.0016(7)
C22 0.0255(9) 0.0256(9) 0.0429(11) 0.0029(7) 0.0037(8) 0.0102(7)
C23 0.0299(9) 0.0198(8) 0.0288(8) 0.0074(6) 0.0039(7) 0.0046(7)
C1 0.0167(7) 0.0159(7) 0.0198(7) 0.0031(5) 0.0016(5) 0.0040(5)
C2 0.0182(7) 0.0212(7) 0.0203(7) 0.0079(6) 0.0057(6) 0.0060(6)
C3 0.0197(7) 0.0157(6) 0.0180(7) 0.0052(5) 0.0022(5) 0.0031(5)
C4 0.0185(7) 0.0253(8) 0.0244(8) 0.0098(6) 0.0043(6) 0.0073(6)
C5 0.0254(8) 0.0295(8) 0.0201(7) 0.0119(6) 0.0063(6) 0.0097(7)
C6 0.0145(6) 0.0197(7) 0.0175(7) 0.0061(5) 0.0016(5) 0.0042(5)
F7 0.0309(5) 0.0176(4) 0.0266(5) 0.0022(4) -0.0011(4) 0.0071(4)
C7 0.0167(7) 0.0181(7) 0.0215(7) 0.0050(6) 0.0016(5) 0.0039(6)
F8 0.0304(5) 0.0339(6) 0.0179(5) 0.0007(4) -0.0023(4) 0.0043(4)
C8 0.0166(7) 0.0265(8) 0.0178(7) 0.0039(6) -0.0003(5) 0.0024(6)
F9 0.0286(5) 0.0417(6) 0.0258(5) 0.0199(5) -0.0035(4) 0.0040(5)
C9 0.0155(7) 0.0302(8) 0.0214(7) 0.0127(6) 0.0000(6) 0.0032(6)
F10 0.0319(6) 0.0206(5) 0.0394(6) 0.0149(4) -0.0003(5) 0.0063(4)
C10 0.0174(7) 0.0194(7) 0.0284(8) 0.0111(6) 0.0021(6) 0.0032(6)
F11 0.0346(6) 0.0188(5) 0.0232(5) 0.0004(4) -0.0027(4) 0.0055(4)
C11 0.0184(7) 0.0183(7) 0.0202(7) 0.0035(6) -0.0002(6) 0.0021(6)
C12 0.0169(7) 0.0196(7) 0.0163(7) 0.0064(5) 0.0030(5) 0.0042(6)
F13 0.0268(5) 0.0174(4) 0.0347(6) 0.0081(4) -0.0021(4) 0.0012(4)
C13 0.0213(7) 0.0181(7) 0.0199(7) 0.0074(6) 0.0037(6) 0.0036(6)
F14 0.0185(5) 0.0312(5) 0.0301(5) 0.0087(4) -0.0037(4) -0.0015(4)
C14 0.0166(7) 0.0260(8) 0.0187(7) 0.0062(6) 0.0008(6) 0.0005(6)
F15 0.0245(5) 0.0357(6) 0.0297(5) 0.0083(4) -0.0038(4) 0.0136(4)
C15 0.0196(7) 0.0278(8) 0.0183(7) 0.0073(6) 0.0009(6) 0.0091(6)
F16 0.0362(6) 0.0198(5) 0.0330(5) 0.0058(4) -0.0046(4) 0.0107(4)
C16 0.0254(8) 0.0195(7) 0.0200(7) 0.0049(6) 0.0011(6) 0.0088(6)
F17 0.0237(5) 0.0189(4) 0.0313(5) 0.0063(4) -0.0057(4) -0.0006(4)
C17 0.0188(7) 0.0186(7) 0.0174(7) 0.0049(5) -0.0005(5) 0.0015(6)
Fe2 0.01464(10) 0.02061(11) 0.01766(10) 0.00761(8) -0.00024(8) 0.00289(8)
N4 0.0150(6) 0.0194(6) 0.0188(6) 0.0068(5) 0.0005(5) 0.0019(5)
N5 0.0171(6) 0.0195(6) 0.0193(6) 0.0071(5) 0.0012(5) 0.0029(5)
N6 0.0171(6) 0.0225(6) 0.0194(6) 0.0087(5) -0.0004(5) 0.0042(5)
Si3 0.0187(2) 0.0228(2) 0.0195(2) 0.00566(16) -0.00047(16) 0.00284(17)
C41 0.0289(9) 0.0238(8) 0.0307(9) 0.0099(7) 0.0000(7) 0.0019(7)
C42 0.0433(11) 0.0306(9) 0.0217(8) 0.0052(7) 0.0018(7) 0.0134(8)
C43 0.0215(9) 0.0337(10) 0.0468(12) 0.0051(8) -0.0049(8) 0.0001(7)
Si4 0.0171(2) 0.0245(2) 0.0288(2) 0.01461(18) 0.00334(17) 0.00531(17)
C44 0.0235(10) 0.0565(14) 0.112(2) 0.0599(16) 0.0105(12) 0.0130(10)
C45 0.0477(12) 0.0407(11) 0.0408(11) 0.0257(9) 0.0109(9) 0.0063(10)
C46 0.0552(14) 0.0238(9) 0.0440(12) 0.0024(8) 0.0051(10) 0.0095(9)
C24 0.0200(7) 0.0202(7) 0.0186(7) 0.0073(6) -0.0007(6) 0.0035(6)
C25 0.0164(7) 0.0248(8) 0.0228(7) 0.0093(6) -0.0033(6) 0.0012(6)
C26 0.0164(7) 0.0192(7) 0.0231(7) 0.0065(6) 0.0003(6) 0.0025(6)
C27 0.0210(8) 0.0376(10) 0.0250(8) 0.0150(7) -0.0030(6) 0.0005(7)
C28 0.0159(7) 0.0338(9) 0.0349(9) 0.0167(7) -0.0017(6) 0.0017(7)
C29 0.0162(7) 0.0203(7) 0.0177(7) 0.0079(5) 0.0007(5) 0.0030(6)
F30 0.0298(5) 0.0182(5) 0.0419(6) 0.0102(4) 0.0104(5) 0.0057(4)
C30 0.0207(7) 0.0175(7) 0.0212(7) 0.0070(6) 0.0017(6) 0.0040(6)
F31 0.0248(5) 0.0271(5) 0.0343(6) 0.0082(4) 0.0100(4) 0.0118(4)
C31 0.0180(7) 0.0235(7) 0.0203(7) 0.0064(6) 0.0025(6) 0.0067(6)
F32 0.0187(5) 0.0291(5) 0.0296(5) 0.0067(4) 0.0072(4) -0.0011(4)
C32 0.0168(7) 0.0245(8) 0.0189(7) 0.0067(6) 0.0019(5) 0.0007(6)
F33 0.0305(5) 0.0171(5) 0.0412(6) 0.0067(4) 0.0089(5) 0.0000(4)
C33 0.0225(8) 0.0177(7) 0.0235(7) 0.0054(6) 0.0024(6) 0.0019(6)
F34 0.0257(5) 0.0212(5) 0.0388(6) 0.0076(4) 0.0101(4) 0.0094(4)
C34 0.0193(7) 0.0192(7) 0.0209(7) 0.0049(6) 0.0028(6) 0.0055(6)
C35 0.0138(6) 0.0196(7) 0.0210(7) 0.0061(6) 0.0013(5) 0.0045(5)
F36 0.0301(5) 0.0179(5) 0.0305(5) 0.0034(4) 0.0054(4) -0.0013(4)
C36 0.0168(7) 0.0175(7) 0.0251(8) 0.0062(6) 0.0028(6) 0.0010(6)
F37 0.0346(6) 0.0280(5) 0.0223(5) -0.0007(4) 0.0061(4) 0.0055(4)
C37 0.0194(7) 0.0239(8) 0.0207(7) 0.0024(6) 0.0031(6) 0.0057(6)
F38 0.0328(6) 0.0337(6) 0.0270(5) 0.0147(4) 0.0130(4) 0.0103(5)
C38 0.0188(7) 0.0260(8) 0.0231(7) 0.0106(6) 0.0060(6) 0.0081(6)
F39 0.0296(5) 0.0194(5) 0.0360(6) 0.0130(4) 0.0065(4) 0.0016(4)
C39 0.0171(7) 0.0174(7) 0.0286(8) 0.0093(6) 0.0029(6) 0.0033(6)
F40 0.0307(5) 0.0185(4) 0.0234(5) 0.0017(4) 0.0007(4) 0.0022(4)
C40 0.0180(7) 0.0185(7) 0.0212(7) 0.0044(6) 0.0012(6) 0.0047(6)

loop_
_atom_type_symbol
_atom_type_description
_atom_type_scat_dispersion_real
_atom_type_scat_dispersion_imag
_atom_type_scat_source
C C 0.0033 0.0016 'International Tables Vol C Tables 4.2.6.8 and 6.1.1.4'
H H 0.0000 0.0000 'International Tables Vol C Tables 4.2.6.8 and 6.1.1.4'
N N 0.0061 0.0033 'International Tables Vol C Tables 4.2.6.8 and 6.1.1.4'
F F 0.0171 0.0103 'International Tables Vol C Tables 4.2.6.8 and 6.1.1.4'
Si Si 0.0817 0.0704 'International Tables Vol C Tables 4.2.6.8 and 6.1.1.4'
Fe Fe 0.3463 0.8444 'International Tables Vol C Tables 4.2.6.8 and 6.1.1.4'

loop_
_geom_angle_atom_site_label_1
_geom_angle_atom_site_label_2
_geom_angle_atom_site_label_3
_geom_angle
_geom_angle_site_symmetry_1
_geom_angle_site_symmetry_3
_geom_angle_publ_flag
N3 Fe1 N2 139.76(5) . . ?
N3 Fe1 N1 126.98(5) . . ?
N2 Fe1 N1 93.20(5) . . ?
C1 N1 C6 118.61(13) . . ?
C1 N1 Fe1 125.14(10) . . ?
C6 N1 Fe1 116.20(10) . . ?
C3 N2 C12 118.14(13) . . ?
C3 N2 Fe1 125.42(10) . . ?
C12 N2 Fe1 116.38(10) . . ?
Si2 N3 Si1 129.31(8) . . ?
Si2 N3 Fe1 115.52(7) . . ?
Si1 N3 Fe1 114.81(7) . . ?
N3 Si1 C20 113.20(7) . . ?
N3 Si1 C19 112.72(8) . . ?
C20 Si1 C19 106.68(9) . . ?
N3 Si1 C18 107.44(8) . . ?
C20 Si1 C18 108.75(9) . . ?
C19 Si1 C18 107.89(10) . . ?
N3 Si2 C22 112.93(8) . . ?
N3 Si2 C23 108.00(7) . . ?
C22 Si2 C23 108.26(9) . . ?
N3 Si2 C21 112.19(8) . . ?
C22 Si2 C21 107.50(9) . . ?
C23 Si2 C21 107.78(8) . . ?
N1 C1 C2 123.42(14) . . ?
N1 C1 C4 119.11(14) . . ?
C2 C1 C4 117.45(14) . . ?
C1 C2 C3 129.20(14) . . ?
N2 C3 C2 123.45(14) . . ?
N2 C3 C5 119.28(14) . . ?
C2 C3 C5 117.27(14) . . ?
C11 C6 C7 116.23(14) . . ?
C11 C6 N1 123.17(13) . . ?
C7 C6 N1 120.54(13) . . ?
F7 C7 C8 118.59(14) . . ?
F7 C7 C6 119.32(14) . . ?
C8 C7 C6 122.09(14) . . ?
F8 C8 C9 119.93(14) . . ?
F8 C8 C7 119.98(15) . . ?
C9 C8 C7 120.08(14) . . ?
F9 C9 C8 120.23(15) . . ?
F9 C9 C10 120.25(15) . . ?
C8 C9 C10 119.50(15) . . ?
F10 C10 C11 120.74(15) . . ?
F10 C10 C9 119.72(14) . . ?
C11 C10 C9 119.53(14) . . ?
F11 C11 C10 118.21(14) . . ?
F11 C11 C6 119.21(14) . . ?
C10 C11 C6 122.57(14) . . ?
C13 C12 C17 116.65(14) . . ?
C13 C12 N2 121.55(14) . . ?
C17 C12 N2 121.73(14) . . ?
F13 C13 C14 118.62(14) . . ?
F13 C13 C12 119.37(14) . . ?
C14 C13 C12 122.01(14) . . ?
F14 C14 C15 120.07(14) . . ?
F14 C14 C13 120.09(15) . . ?
C15 C14 C13 119.83(15) . . ?
F15 C15 C14 120.69(15) . . ?
F15 C15 C16 119.65(14) . . ?
C14 C15 C16 119.65(14) . . ?
F16 C16 C17 120.34(15) . . ?
F16 C16 C15 119.68(14) . . ?
C17 C16 C15 119.97(14) . . ?
F17 C17 C16 118.43(14) . . ?
F17 C17 C12 119.72(13) . . ?
C16 C17 C12 121.85(14) . . ?
N6 Fe2 N4 141.48(6) . . ?
N6 Fe2 N5 125.68(6) . . ?
N4 Fe2 N5 92.75(5) . . ?
C24 N4 C29 117.08(13) . . ?
C24 N4 Fe2 125.23(11) . . ?
C29 N4 Fe2 117.69(10) . . ?
C26 N5 C35 119.07(13) . . ?
C26 N5 Fe2 125.90(11) . . ?
C35 N5 Fe2 115.03(10) . . ?
Si4 N6 Si3 127.12(8) . . ?
Si4 N6 Fe2 119.08(7) . . ?
Si3 N6 Fe2 113.71(7) . . ?
N6 Si3 C41 108.12(7) . . ?
N6 Si3 C43 113.00(8) . . ?
C41 Si3 C43 108.12(9) . . ?
N6 Si3 C42 112.42(8) . . ?
C41 Si3 C42 107.71(8) . . ?
C43 Si3 C42 107.27(10) . . ?
N6 Si4 C46 108.83(9) . . ?
N6 Si4 C44 112.14(9) . . ?
C46 Si4 C44 108.58(12) . . ?
N6 Si4 C45 112.67(8) . . ?
C46 Si4 C45 107.10(11) . . ?
C44 Si4 C45 107.33(12) . . ?
N4 C24 C25 123.82(14) . . ?
N4 C24 C27 119.40(14) . . ?
C25 C24 C27 116.78(14) . . ?
C24 C25 C26 129.30(15) . . ?
N5 C26 C25 122.74(14) . . ?
N5 C26 C28 120.12(14) . . ?
C25 C26 C28 117.12(14) . . ?
C34 C29 C30 116.16(14) . . ?
C34 C29 N4 122.58(13) . . ?
C30 C29 N4 121.24(14) . . ?
F30 C30 C31 118.91(13) . . ?
F30 C30 C29 118.98(14) . . ?
C31 C30 C29 122.10(14) . . ?
F31 C31 C32 119.55(14) . . ?
F31 C31 C30 120.42(14) . . ?
C32 C31 C30 120.02(14) . . ?
F32 C32 C31 120.17(14) . . ?
F32 C32 C33 120.44(15) . . ?
C31 C32 C33 119.38(15) . . ?
F33 C33 C34 120.55(14) . . ?
F33 C33 C32 119.51(15) . . ?
C34 C33 C32 119.93(15) . . ?
F34 C34 C33 118.19(14) . . ?
F34 C34 C29 119.39(14) . . ?
C33 C34 C29 122.41(14) . . ?
C40 C35 C36 116.15(14) . . ?
C40 C35 N5 123.55(14) . . ?
C36 C35 N5 120.15(14) . . ?
F36 C36 C37 118.33(14) . . ?
F36 C36 C35 119.53(14) . . ?
C37 C36 C35 122.13(15) . . ?
F37 C37 C38 119.97(15) . . ?
F37 C37 C36 119.91(15) . . ?
C38 C37 C36 120.12(15) . . ?
F38 C38 C37 120.13(14) . . ?
F38 C38 C39 120.45(15) . . ?
C37 C38 C39 119.41(15) . . ?
F39 C39 C38 119.80(15) . . ?
F39 C39 C40 120.38(14) . . ?
C38 C39 C40 119.82(15) . . ?
F40 C40 C39 118.39(14) . . ?
F40 C40 C35 119.26(14) . . ?
C39 C40 C35 122.35(14) . . ?

loop_
_geom_bond_atom_site_label_1
_geom_bond_atom_site_label_2
_geom_bond_distance
_geom_bond_site_symmetry_2
_geom_bond_publ_flag
Fe1 N3 1.9075(13) . ?
Fe1 N2 1.9932(13) . ?
Fe1 N1 2.0077(13) . ?
N1 C1 1.3410(19) . ?
N1 C6 1.4188(19) . ?
N2 C3 1.3446(19) . ?
N2 C12 1.4207(19) . ?
N3 Si2 1.7161(13) . ?
N3 Si1 1.7180(13) . ?
Si1 C20 1.8688(17) . ?
Si1 C19 1.8711(19) . ?
Si1 C18 1.8755(19) . ?
Si2 C22 1.8714(18) . ?
Si2 C23 1.8753(18) . ?
Si2 C21 1.8750(18) . ?
C1 C2 1.399(2) . ?
C1 C4 1.511(2) . ?
C2 C3 1.401(2) . ?
C3 C5 1.509(2) . ?
C6 C11 1.393(2) . ?
C6 C7 1.397(2) . ?
F7 C7 1.3453(17) . ?
C7 C8 1.377(2) . ?
F8 C8 1.3412(18) . ?
C8 C9 1.379(2) . ?
F9 C9 1.3392(18) . ?
C9 C10 1.388(2) . ?
F10 C10 1.3403(18) . ?
C10 C11 1.377(2) . ?
F11 C11 1.3474(17) . ?
C12 C13 1.392(2) . ?
C12 C17 1.392(2) . ?
F13 C13 1.3419(17) . ?
C13 C14 1.386(2) . ?
F14 C14 1.3460(18) . ?
C14 C15 1.376(2) . ?
F15 C15 1.3405(18) . ?
C15 C16 1.380(2) . ?
F16 C16 1.3460(18) . ?
C16 C17 1.384(2) . ?
F17 C17 1.3408(18) . ?
Fe2 N6 1.9138(13) . ?
Fe2 N4 1.9997(13) . ?
Fe2 N5 2.0151(13) . ?
N4 C24 1.344(2) . ?
N4 C29 1.4221(19) . ?
N5 C26 1.339(2) . ?
N5 C35 1.418(2) . ?
N6 Si4 1.7183(14) . ?
N6 Si3 1.7200(14) . ?
Si3 C41 1.8748(18) . ?
Si3 C43 1.8718(19) . ?
Si3 C42 1.8783(18) . ?
Si4 C46 1.864(2) . ?
Si4 C44 1.868(2) . ?
Si4 C45 1.874(2) . ?
C24 C25 1.401(2) . ?
C24 C27 1.510(2) . ?
C25 C26 1.404(2) . ?
C26 C28 1.512(2) . ?
C29 C34 1.393(2) . ?
C29 C30 1.396(2) . ?
F30 C30 1.3416(18) . ?
C30 C31 1.382(2) . ?
F31 C31 1.3425(17) . ?
C31 C32 1.380(2) . ?
F32 C32 1.3376(18) . ?
C32 C33 1.381(2) . ?
F33 C33 1.3442(18) . ?
C33 C34 1.379(2) . ?
F34 C34 1.3423(17) . ?
C35 C40 1.394(2) . ?
C35 C36 1.395(2) . ?
F36 C36 1.3449(18) . ?
C36 C37 1.382(2) . ?
F37 C37 1.3427(18) . ?
C37 C38 1.378(2) . ?
F38 C38 1.3371(18) . ?
C38 C39 1.382(2) . ?
F39 C39 1.3370(18) . ?
C39 C40 1.383(2) . ?
F40 C40 1.3453(17) . ?
